data_4073007
loop_
_publ_author_name
'Zhang, Lei'
'Sun, Jie'
'Zhu, Huping'
'Tsumori, Nobuko'
'Xu, Qiang'
'Chen, Jiabi'

_publ_section_title
;
 Thermolytic Products Derived from Thermolysis of Cycloolefin-Coordinated
 Diiron Bridging Carbene Complexes&#x2020;
;
_journal_issue 10
_journal_name_full Organometallics
_journal_page_first 2630
_journal_paper_doi 10.1021/om070009a
_journal_volume 26
_journal_year 2007
_chemical_formula_sum 'C34 H35 Fe2 O5 S'
_chemical_formula_weight 667.38
_chemical_name_systematic
; 
 ? 
;
_space_group_IT_number 2
_symmetry_cell_setting triclinic
_symmetry_space_group_name_Hall '-P 1'
_symmetry_space_group_name_H-M 'P -1'
_atom_sites_solution_hydrogens geom
_atom_sites_solution_primary direct
_atom_sites_solution_secondary difmap
_audit_creation_method SHELXL-97
_cell_angle_alpha 76.906(13)
_cell_angle_beta 77.329(11)
_cell_angle_gamma 74.356(12)
_cell_formula_units_Z 2
_cell_length_a 10.054(7)
_cell_length_b 10.371(7)
_cell_length_c 16.115(11)
_cell_measurement_reflns_used 1933
_cell_measurement_temperature 293(2)
_cell_measurement_theta_max 43.133
_cell_measurement_theta_min 4.497
_cell_volume 1553.4(18)
_computing_cell_refinement 'Bruker SMART'
_computing_data_collection 'Bruker SMART'
_computing_data_reduction 'Bruker SHELXTL'
_computing_molecular_graphics 'Bruker SHELXTL'
_computing_publication_material 'Bruker SHELXTL'
_computing_structure_refinement 'SHELXL-97 (Sheldrick, 1997)'
_computing_structure_solution 'SHELXS-97 (Sheldrick, 1990)'
_diffrn_ambient_temperature 293(2)
_diffrn_measured_fraction_theta_full 0.984
_diffrn_measured_fraction_theta_max 0.984
_diffrn_measurement_device_type 'CCD area detector'
_diffrn_measurement_method 'phi and omega scans'
_diffrn_radiation_monochromator graphite
_diffrn_radiation_source 'fine-focus sealed tube'
_diffrn_radiation_type MoK\a
_diffrn_radiation_wavelength 0.71073
_diffrn_reflns_av_R_equivalents 0.1330
_diffrn_reflns_av_sigmaI/netI 0.1193
_diffrn_reflns_limit_h_max 12
_diffrn_reflns_limit_h_min -12
_diffrn_reflns_limit_k_max 12
_diffrn_reflns_limit_k_min -11
_diffrn_reflns_limit_l_max 19
_diffrn_reflns_limit_l_min -15
_diffrn_reflns_number 8312
_diffrn_reflns_theta_full 25.50
_diffrn_reflns_theta_max 25.50
_diffrn_reflns_theta_min 1.32
_exptl_absorpt_coefficient_mu 1.041
_exptl_absorpt_correction_T_max 1.00000
_exptl_absorpt_correction_T_min 0.81417
_exptl_absorpt_correction_type empirical
_exptl_crystal_density_diffrn 1.427
_exptl_crystal_density_method 'not measured'
_exptl_crystal_F_000 694
_exptl_crystal_size_max 0.236
_exptl_crystal_size_mid 0.225
_exptl_crystal_size_min 0.066
_refine_diff_density_max 0.655
_refine_diff_density_min -0.658
_refine_diff_density_rms 0.098
_refine_ls_extinction_method none
_refine_ls_goodness_of_fit_ref 1.022
_refine_ls_hydrogen_treatment constr
_refine_ls_matrix_type full
_refine_ls_number_parameters 330
_refine_ls_number_reflns 5703
_refine_ls_number_restraints 8
_refine_ls_restrained_S_all 1.029
_refine_ls_R_factor_all 0.1069
_refine_ls_R_factor_gt 0.0790
_refine_ls_shift/su_max 0.001
_refine_ls_shift/su_mean 0.000
_refine_ls_structure_factor_coef Fsqd
_refine_ls_weighting_details 'calc w=1/[\s^2^(Fo^2^)+(0.1048P)^2^+0.0000P] where P=(Fo^2^+2Fc^2^)/3'
_refine_ls_weighting_scheme calc
_refine_ls_wR_factor_gt 0.2040
_refine_ls_wR_factor_ref 0.2253
_reflns_number_gt 3865
_reflns_number_total 5703
_reflns_threshold_expression >2sigma(I)
_cod_data_source_file om070009asi20070306_100111.cif
_cod_data_source_block cd25532
_cod_depositor_comments
;
The following automatic conversions were performed:

'_symmetry_cell_setting' value 'Triclinic' changed to 'triclinic'
according to /home/saulius/struct/CIF-dictionaries/cif_core.dic
dictionary named 'cif_core.dic' version 2.4.1 from 2010-06-29.

Automatic conversion script
Id: cif_fix_values 1715 2011-07-08 13:25:40Z adriana 
;
_cod_original_cell_volume 1553.5(17)
_cod_original_sg_symbol_H-M P-1
_cod_database_code 4073007

loop_
_symmetry_equiv_pos_as_xyz
'x, y, z'
'-x, -y, -z'

loop_
_atom_site_label
_atom_site_type_symbol
_atom_site_fract_x
_atom_site_fract_y
_atom_site_fract_z
_atom_site_U_iso_or_equiv
_atom_site_adp_type
_atom_site_occupancy
_atom_site_symmetry_multiplicity
_atom_site_calc_flag
_atom_site_refinement_flags
Fe1 Fe 0.50609(9) 0.65620(9) 0.66092(5) 0.0591(3) Uani 1 1 d .
Fe2 Fe 0.43630(9) 0.68951(7) 0.81672(5) 0.0518(3) Uani 1 1 d .
S S 0.29928(16) 0.63980(15) 0.74278(10) 0.0575(4) Uani 1 1 d .
O1 O 0.6165(7) 0.4260(6) 0.5712(4) 0.111(2) Uani 1 1 d .
O2 O 0.3996(6) 0.8565(6) 0.5172(3) 0.1029(17) Uani 1 1 d .
O3 O 0.3512(5) 0.4985(5) 0.9671(3) 0.0827(14) Uani 1 1 d .
O4 O 0.1972(17) 0.1925(15) 0.5893(10) 0.268(6) Uiso 1 1 d D
O5 O 0.1081(16) 0.1194(15) 0.9744(11) 0.267(6) Uiso 1 1 d .
C1 C 0.5709(8) 0.5182(8) 0.6065(5) 0.080(2) Uani 1 1 d .
C2 C 0.4383(7) 0.7796(7) 0.5743(4) 0.0684(17) Uani 1 1 d .
C3 C 0.3853(7) 0.5716(6) 0.9078(4) 0.0622(15) Uani 1 1 d .
C5 C 0.5883(5) 0.5402(6) 0.7646(4) 0.0518(13) Uani 1 1 d .
C6 C 0.6104(7) 0.7606(6) 0.8179(4) 0.0640(16) Uani 1 1 d .
C7 C 0.5063(8) 0.7909(6) 0.8901(4) 0.0691(17) Uani 1 1 d .
H7 H 0.5180 0.7581 0.9507 0.083 Uiso 1 1 calc R
C8 C 0.3804(9) 0.8800(6) 0.8611(5) 0.077(2) Uani 1 1 d .
H8 H 0.2929 0.9160 0.8979 0.092 Uiso 1 1 calc R
C9 C 0.4067(8) 0.9040(6) 0.7729(5) 0.0750(19) Uani 1 1 d .
H9 H 0.3400 0.9600 0.7354 0.090 Uiso 1 1 calc R
C10 C 0.5503(7) 0.8312(6) 0.7433(4) 0.0659(17) Uani 1 1 d .
C11 C 0.6207(7) 0.8024(8) 0.6589(5) 0.0719(18) Uani 1 1 d .
H11 H 0.6273 0.8767 0.6094 0.086 Uiso 1 1 calc R
C12 C 0.7120(7) 0.6791(8) 0.6576(4) 0.0730(19) Uani 1 1 d .
H12 H 0.7832 0.6647 0.6061 0.088 Uiso 1 1 calc R
C13 C 0.7307(7) 0.5833(7) 0.7422(4) 0.0678(16) Uani 1 1 d .
H13 H 0.8104 0.5054 0.7349 0.081 Uiso 1 1 calc R
C14 C 0.7435(7) 0.6604(7) 0.8091(4) 0.0686(17) Uani 1 1 d .
H14A H 0.7565 0.5999 0.8637 0.082 Uiso 1 1 calc R
H14B H 0.8215 0.7044 0.7891 0.082 Uiso 1 1 calc R
C17 C 0.5918(6) 0.3954(6) 0.8024(4) 0.0563(14) Uani 1 1 d .
C18 C 0.6876(7) 0.3232(7) 0.8560(4) 0.0693(17) Uani 1 1 d .
H18 H 0.7504 0.3664 0.8668 0.083 Uiso 1 1 calc R
C19 C 0.6928(8) 0.1878(7) 0.8942(5) 0.082(2) Uani 1 1 d .
H19 H 0.7603 0.1405 0.9283 0.099 Uiso 1 1 calc R
C20 C 0.5977(9) 0.1251(7) 0.8812(5) 0.089(2) Uani 1 1 d .
H20 H 0.5991 0.0352 0.9072 0.107 Uiso 1 1 calc R
C21 C 0.5001(8) 0.1953(7) 0.8296(6) 0.089(2) Uani 1 1 d .
H21 H 0.4340 0.1534 0.8217 0.106 Uiso 1 1 calc R
C22 C 0.4997(7) 0.3273(6) 0.7895(5) 0.0722(18) Uani 1 1 d .
H22 H 0.4357 0.3720 0.7526 0.087 Uiso 1 1 calc R
C23 C 0.1579(6) 0.7745(6) 0.7120(4) 0.0563(14) Uani 1 1 d .
C24 C 0.0823(7) 0.8653(7) 0.7659(4) 0.0710(18) Uani 1 1 d .
H24 H 0.1121 0.8611 0.8174 0.085 Uiso 1 1 calc R
C25 C -0.0347(7) 0.9609(8) 0.7457(5) 0.079(2) Uani 1 1 d .
H25 H -0.0840 1.0188 0.7842 0.095 Uiso 1 1 calc R
C26 C -0.0813(7) 0.9731(7) 0.6686(5) 0.0736(18) Uani 1 1 d .
C27 C -0.0074(7) 0.8832(7) 0.6155(4) 0.0717(17) Uani 1 1 d .
H27 H -0.0365 0.8882 0.5637 0.086 Uiso 1 1 calc R
C28 C 0.1106(7) 0.7840(7) 0.6369(4) 0.0706(17) Uani 1 1 d .
H28 H 0.1578 0.7235 0.5996 0.085 Uiso 1 1 calc R
C29 C -0.2105(8) 1.0834(9) 0.6457(6) 0.104(3) Uani 1 1 d .
H29A H -0.1955 1.1196 0.5849 0.156 Uiso 1 1 calc R
H29B H -0.2260 1.1551 0.6778 0.156 Uiso 1 1 calc R
H29C H -0.2910 1.0446 0.6600 0.156 Uiso 1 1 calc R
C30 C 0.2812(17) 0.2459(17) 0.6297(11) 0.203(7) Uiso 1 1 d D
H30A H 0.2865 0.1966 0.6882 0.244 Uiso 1 1 calc R
H30B H 0.3755 0.2376 0.5970 0.244 Uiso 1 1 calc R
C31 C 0.215(2) 0.3824(19) 0.6304(13) 0.243(8) Uiso 1 1 d D
H31A H 0.2696 0.4397 0.5888 0.292 Uiso 1 1 calc R
H31B H 0.2078 0.4031 0.6872 0.292 Uiso 1 1 calc R
C32 C 0.076(2) 0.4105(19) 0.6090(12) 0.229(7) Uiso 1 1 d D
H32 H 0.0065 0.4901 0.6125 0.274 Uiso 1 1 calc R
C33 C 0.0661(19) 0.2921(18) 0.5816(12) 0.228(7) Uiso 1 1 d D
H33A H 0.0507 0.3143 0.5221 0.274 Uiso 1 1 calc R
H33B H -0.0115 0.2565 0.6176 0.274 Uiso 1 1 calc R
C34 C 0.173(2) 0.192(2) 1.0082(15) 0.276(10) Uiso 1 1 d D
H34A H 0.2675 0.1915 0.9780 0.332 Uiso 1 1 calc R
H34B H 0.1727 0.1602 1.0696 0.332 Uiso 1 1 calc R
C35 C 0.076(2) 0.323(2) 0.9896(12) 0.229(7) Uiso 1 1 d D
H35A H -0.0140 0.3243 1.0267 0.275 Uiso 1 1 calc R
H35B H 0.1133 0.3952 0.9987 0.275 Uiso 1 1 calc R
C36 C 0.063(2) 0.3407(18) 0.8999(12) 0.235(8) Uiso 1 1 d D
H36A H 0.1364 0.3791 0.8608 0.282 Uiso 1 1 calc R
H36B H -0.0281 0.3950 0.8883 0.282 Uiso 1 1 calc R
C37 C 0.082(2) 0.1871(18) 0.8975(13) 0.228(8) Uiso 1 1 d D
H37A H -0.0030 0.1715 0.8861 0.274 Uiso 1 1 calc R
H37B H 0.1588 0.1582 0.8526 0.274 Uiso 1 1 calc R

loop_
_atom_site_aniso_label
_atom_site_aniso_U_11
_atom_site_aniso_U_22
_atom_site_aniso_U_33
_atom_site_aniso_U_23
_atom_site_aniso_U_13
_atom_site_aniso_U_12
Fe1 0.0699(6) 0.0608(5) 0.0501(5) -0.0085(4) -0.0154(4) -0.0180(4)
Fe2 0.0646(5) 0.0439(5) 0.0514(5) -0.0079(3) -0.0143(4) -0.0170(4)
S 0.0636(9) 0.0512(8) 0.0632(9) -0.0086(7) -0.0211(7) -0.0156(7)
O1 0.128(5) 0.108(4) 0.098(4) -0.052(4) -0.021(4) 0.001(4)
O2 0.121(4) 0.110(4) 0.076(3) 0.013(3) -0.038(3) -0.029(4)
O3 0.107(4) 0.079(3) 0.059(3) 0.006(2) -0.009(3) -0.036(3)
C1 0.085(5) 0.094(5) 0.070(4) -0.026(4) -0.023(4) -0.017(4)
C2 0.076(4) 0.073(4) 0.059(4) -0.007(3) -0.020(3) -0.018(3)
C3 0.068(4) 0.060(4) 0.064(4) -0.022(3) -0.014(3) -0.014(3)
C5 0.047(3) 0.056(3) 0.056(3) -0.016(3) -0.012(2) -0.011(3)
C6 0.080(4) 0.061(4) 0.065(4) -0.009(3) -0.019(3) -0.036(3)
C7 0.102(5) 0.054(4) 0.067(4) -0.016(3) -0.030(4) -0.027(4)
C8 0.111(6) 0.048(4) 0.079(5) -0.018(3) -0.015(4) -0.026(4)
C9 0.106(5) 0.049(3) 0.083(5) 0.000(3) -0.036(4) -0.031(4)
C10 0.089(5) 0.056(4) 0.065(4) -0.002(3) -0.023(4) -0.035(4)
C11 0.078(4) 0.078(5) 0.066(4) -0.001(3) -0.014(3) -0.037(4)
C12 0.080(4) 0.094(5) 0.055(4) -0.004(4) -0.012(3) -0.045(4)
C13 0.062(4) 0.082(4) 0.065(4) -0.012(3) -0.009(3) -0.028(3)
C14 0.069(4) 0.081(4) 0.067(4) -0.007(3) -0.018(3) -0.036(4)
C17 0.060(3) 0.047(3) 0.061(4) -0.011(3) -0.008(3) -0.011(3)
C18 0.075(4) 0.062(4) 0.073(4) -0.018(3) -0.019(3) -0.009(3)
C19 0.097(5) 0.060(4) 0.079(5) -0.008(4) -0.020(4) 0.000(4)
C20 0.124(7) 0.050(4) 0.087(5) -0.002(4) -0.006(5) -0.026(4)
C21 0.089(5) 0.053(4) 0.132(7) -0.021(4) -0.028(5) -0.019(4)
C22 0.075(4) 0.054(4) 0.094(5) -0.017(3) -0.026(4) -0.012(3)
C23 0.059(3) 0.055(3) 0.057(3) -0.007(3) -0.014(3) -0.014(3)
C24 0.073(4) 0.084(5) 0.054(4) -0.011(3) -0.019(3) -0.009(4)
C25 0.069(4) 0.085(5) 0.075(5) -0.018(4) -0.011(4) -0.003(4)
C26 0.066(4) 0.068(4) 0.090(5) -0.003(4) -0.030(4) -0.016(3)
C27 0.069(4) 0.084(5) 0.065(4) -0.011(4) -0.024(3) -0.015(4)
C28 0.078(4) 0.068(4) 0.072(4) -0.018(3) -0.023(3) -0.014(3)
C29 0.072(5) 0.116(7) 0.112(7) -0.001(5) -0.031(5) -0.008(5)

loop_
_atom_type_symbol
_atom_type_description
_atom_type_scat_dispersion_real
_atom_type_scat_dispersion_imag
_atom_type_scat_source
C C 0.0033 0.0016 'International Tables Vol C Tables 4.2.6.8 and 6.1.1.4'
H H 0.0000 0.0000 'International Tables Vol C Tables 4.2.6.8 and 6.1.1.4'
O O 0.0106 0.0060 'International Tables Vol C Tables 4.2.6.8 and 6.1.1.4'
S S 0.1246 0.1234 'International Tables Vol C Tables 4.2.6.8 and 6.1.1.4'
Fe Fe 0.3463 0.8444 'International Tables Vol C Tables 4.2.6.8 and 6.1.1.4'

loop_
_geom_angle_atom_site_label_1
_geom_angle_atom_site_label_2
_geom_angle_atom_site_label_3
_geom_angle
C1 Fe1 C2 98.0(3)
C1 Fe1 C5 89.4(3)
C2 Fe1 C5 171.4(3)
C1 Fe1 C11 124.1(3)
C2 Fe1 C11 82.7(3)
C5 Fe1 C11 89.5(3)
C1 Fe1 C12 92.1(3)
C2 Fe1 C12 106.4(3)
C5 Fe1 C12 68.7(2)
C11 Fe1 C12 37.2(2)
C1 Fe1 S 109.5(3)
C2 Fe1 S 96.5(2)
C5 Fe1 S 85.15(16)
C11 Fe1 S 126.1(2)
C12 Fe1 S 146.0(2)
C1 Fe1 Fe2 136.5(3)
C2 Fe1 Fe2 122.5(2)
C5 Fe1 Fe2 51.97(16)
C11 Fe1 Fe2 79.8(2)
C12 Fe1 Fe2 90.83(19)
S Fe1 Fe2 55.37(5)
C3 Fe2 C5 91.7(3)
C3 Fe2 C7 92.7(3)
C5 Fe2 C7 114.4(3)
C3 Fe2 C6 116.7(3)
C5 Fe2 C6 81.5(2)
C7 Fe2 C6 39.8(3)
C3 Fe2 C10 156.2(3)
C5 Fe2 C10 88.3(3)
C7 Fe2 C10 65.9(3)
C6 Fe2 C10 39.9(2)
C3 Fe2 C9 140.2(3)
C5 Fe2 C9 126.9(3)
C7 Fe2 C9 65.0(3)
C6 Fe2 C9 67.3(3)
C10 Fe2 C9 40.6(3)
C3 Fe2 C8 104.8(3)
C5 Fe2 C8 148.8(3)
C7 Fe2 C8 40.2(3)
C6 Fe2 C8 67.5(3)
C10 Fe2 C8 65.9(3)
C9 Fe2 C8 37.2(3)
C3 Fe2 S 90.6(2)
C5 Fe2 S 84.63(17)
C7 Fe2 S 160.6(2)
C6 Fe2 S 149.56(19)
C10 Fe2 S 113.07(19)
C9 Fe2 S 101.0(2)
C8 Fe2 S 120.7(2)
C3 Fe2 Fe1 127.53(19)
C5 Fe2 Fe1 51.05(16)
C7 Fe2 Fe1 133.2(2)
C6 Fe2 Fe1 95.22(19)
C10 Fe2 Fe1 69.22(18)
C9 Fe2 Fe1 89.1(2)
C8 Fe2 Fe1 126.2(2)
S Fe2 Fe1 55.48(6)
C23 S Fe2 115.7(2)
C23 S Fe1 113.8(2)
Fe2 S Fe1 69.16(7)
C30 O4 C33 108.3(14)
C37 O5 C34 108.8(18)
O1 C1 Fe1 178.5(7)
O2 C2 Fe1 177.4(6)
O3 C3 Fe2 178.4(6)
C17 C5 C13 116.9(5)
C17 C5 Fe1 129.3(4)
C13 C5 Fe1 97.4(4)
C17 C5 Fe2 119.7(4)
C13 C5 Fe2 109.1(4)
Fe1 C5 Fe2 77.0(2)
C7 C6 C10 106.3(6)
C7 C6 C14 132.5(6)
C10 C6 C14 120.1(6)
C7 C6 Fe2 70.1(4)
C10 C6 Fe2 70.7(4)
C14 C6 Fe2 114.8(4)
C6 C7 C8 109.8(6)
C6 C7 Fe2 70.1(3)
C8 C7 Fe2 72.3(4)
C6 C7 H7 125.1
C8 C7 H7 125.1
Fe2 C7 H7 125.1
C9 C8 C7 107.2(7)
C9 C8 Fe2 71.1(4)
C7 C8 Fe2 67.6(3)
C9 C8 H8 126.4
C7 C8 H8 126.4
Fe2 C8 H8 126.4
C8 C9 C10 109.1(6)
C8 C9 Fe2 71.7(4)
C10 C9 Fe2 68.3(3)
C8 C9 H9 125.5
C10 C9 H9 125.5
Fe2 C9 H9 125.5
C6 C10 C11 119.9(6)
C6 C10 C9 107.6(6)
C11 C10 C9 131.2(6)
C6 C10 Fe2 69.4(3)
C11 C10 Fe2 114.8(4)
C9 C10 Fe2 71.1(4)
C12 C11 C10 116.0(7)
C12 C11 Fe1 71.6(4)
C10 C11 Fe1 93.9(4)
C12 C11 H11 120.4
C10 C11 H11 120.4
Fe1 C11 H11 120.4
C11 C12 C13 118.7(6)
C11 C12 Fe1 71.2(4)
C13 C12 Fe1 94.3(4)
C11 C12 H12 119.4
C13 C12 H12 119.4
Fe1 C12 H12 119.4
C12 C13 C14 110.2(6)
C12 C13 C5 99.7(5)
C14 C13 C5 110.9(5)
C12 C13 H13 111.8
C14 C13 H13 111.8
C5 C13 H13 111.8
C6 C14 C13 103.7(5)
C6 C14 H14A 111.0
C13 C14 H14A 111.0
C6 C14 H14B 111.0
C13 C14 H14B 111.0
H14A C14 H14B 109.0
C22 C17 C18 116.8(6)
C22 C17 C5 123.1(6)
C18 C17 C5 120.0(6)
C17 C18 C19 121.9(7)
C17 C18 H18 119.0
C19 C18 H18 119.0
C20 C19 C18 119.3(7)
C20 C19 H19 120.3
C18 C19 H19 120.3
C19 C20 C21 119.8(7)
C19 C20 H20 120.1
C21 C20 H20 120.1
C20 C21 C22 120.2(7)
C20 C21 H21 119.9
C22 C21 H21 119.9
C21 C22 C17 121.8(7)
C21 C22 H22 119.1
C17 C22 H22 119.1
C28 C23 C24 117.2(6)
C28 C23 S 120.5(5)
C24 C23 S 121.9(5)
C25 C24 C23 121.9(7)
C25 C24 H24 119.1
C23 C24 H24 119.1
C24 C25 C26 121.1(7)
C24 C25 H25 119.4
C26 C25 H25 119.4
C27 C26 C25 117.1(6)
C27 C26 C29 122.4(7)
C25 C26 C29 120.5(7)
C26 C27 C28 121.8(7)
C26 C27 H27 119.1
C28 C27 H27 119.1
C23 C28 C27 120.9(6)
C23 C28 H28 119.5
C27 C28 H28 119.5
C26 C29 H29A 109.5
C26 C29 H29B 109.5
H29A C29 H29B 109.5
C26 C29 H29C 109.5
H29A C29 H29C 109.5
H29B C29 H29C 109.5
C31 C30 O4 106.3(15)
C31 C30 H30A 110.5
O4 C30 H30A 110.5
C31 C30 H30B 110.5
O4 C30 H30B 110.5
H30A C30 H30B 108.7
C30 C31 C32 110.0(17)
C30 C31 H31A 109.7
C32 C31 H31A 109.7
C30 C31 H31B 109.7
C32 C31 H31B 109.7
H31A C31 H31B 108.2
C33 C32 C31 106.8(18)
C33 C32 H32 126.6
C31 C32 H32 126.6
C32 C33 O4 107.2(17)
C32 C33 H33A 110.3
O4 C33 H33A 110.3
C32 C33 H33B 110.3
O4 C33 H33B 110.3
H33A C33 H33B 108.5
O5 C34 C35 96.7(18)
O5 C34 H34A 112.4
C35 C34 H34A 112.4
O5 C34 H34B 112.4
C35 C34 H34B 112.4
H34A C34 H34B 110.0
C36 C35 C34 105.7(18)
C36 C35 H35A 110.6
C34 C35 H35A 110.6
C36 C35 H35B 110.6
C34 C35 H35B 110.6
H35A C35 H35B 108.7
C35 C36 C37 96.9(15)
C35 C36 H36A 112.4
C37 C36 H36A 112.4
C35 C36 H36B 112.4
C37 C36 H36B 112.4
H36A C36 H36B 109.9
O5 C37 C36 106.2(17)
O5 C37 H37A 110.5
C36 C37 H37A 110.5
O5 C37 H37B 110.5
C36 C37 H37B 110.5
H37A C37 H37B 108.7

loop_
_geom_bond_atom_site_label_1
_geom_bond_atom_site_label_2
_geom_bond_distance
Fe1 C1 1.749(8)
Fe1 C2 1.786(7)
Fe1 C5 2.020(6)
Fe1 C11 2.129(7)
Fe1 C12 2.135(7)
Fe1 S 2.231(2)
Fe1 Fe2 2.531(2)
Fe2 C3 1.763(7)
Fe2 C5 2.046(5)
Fe2 C7 2.080(6)
Fe2 C6 2.080(6)
Fe2 C10 2.098(6)
Fe2 C9 2.135(6)
Fe2 C8 2.143(6)
Fe2 S 2.2284(19)
S C23 1.773(6)
O1 C1 1.159(8)
O2 C2 1.137(7)
O3 C3 1.129(7)
O4 C30 1.449(14)
O4 C33 1.449(14)
O5 C37 1.32(2)
O5 C34 1.37(2)
C5 C17 1.481(8)
C5 C13 1.558(8)
C6 C7 1.416(9)
C6 C10 1.424(9)
C6 C14 1.458(9)
C7 C8 1.451(10)
C7 H7 0.9800
C8 C9 1.364(10)
C8 H8 0.9800
C9 C10 1.469(9)
C9 H9 0.9800
C10 C11 1.445(10)
C11 C12 1.359(9)
C11 H11 0.9800
C12 C13 1.510(9)
C12 H12 0.9800
C13 C14 1.526(9)
C13 H13 0.9800
C14 H14A 0.9700
C14 H14B 0.9700
C17 C22 1.380(8)
C17 C18 1.385(8)
C18 C19 1.391(9)
C18 H18 0.9300
C19 C20 1.367(11)
C19 H19 0.9300
C20 C21 1.372(11)
C20 H20 0.9300
C21 C22 1.375(9)
C21 H21 0.9300
C22 H22 0.9300
C23 C28 1.369(8)
C23 C24 1.383(8)
C24 C25 1.366(9)
C24 H24 0.9300
C25 C26 1.390(10)
C25 H25 0.9300
C26 C27 1.365(9)
C26 C29 1.533(9)
C27 C28 1.394(9)
C27 H27 0.9300
C28 H28 0.9300
C29 H29A 0.9600
C29 H29B 0.9600
C29 H29C 0.9600
C30 C31 1.395(14)
C30 H30A 0.9700
C30 H30B 0.9700
C31 C32 1.449(15)
C31 H31A 0.9700
C31 H31B 0.9700
C32 C33 1.429(15)
C32 H32 0.9300
C33 H33A 0.9700
C33 H33B 0.9700
C34 C35 1.455(16)
C34 H34A 0.9700
C34 H34B 0.9700
C35 C36 1.447(15)
C35 H35A 0.9700
C35 H35B 0.9700
C36 C37 1.562(15)
C36 H36A 0.9700
C36 H36B 0.9700
C37 H37A 0.9700
C37 H37B 0.9700

loop_
_geom_torsion_atom_site_label_1
_geom_torsion_atom_site_label_2
_geom_torsion_atom_site_label_3
_geom_torsion_atom_site_label_4
_geom_torsion
C1 Fe1 Fe2 C3 -22.9(5)
C2 Fe1 Fe2 C3 133.0(4)
C5 Fe1 Fe2 C3 -55.1(3)
C11 Fe1 Fe2 C3 -152.5(3)
C12 Fe1 Fe2 C3 -116.8(3)
S Fe1 Fe2 C3 59.1(3)
C1 Fe1 Fe2 C5 32.2(4)
C2 Fe1 Fe2 C5 -171.9(3)
C11 Fe1 Fe2 C5 -97.4(3)
C12 Fe1 Fe2 C5 -61.7(3)
S Fe1 Fe2 C5 114.2(2)
C1 Fe1 Fe2 C7 120.4(5)
C2 Fe1 Fe2 C7 -83.7(4)
C5 Fe1 Fe2 C7 88.2(3)
C11 Fe1 Fe2 C7 -9.2(3)
C12 Fe1 Fe2 C7 26.5(3)
S Fe1 Fe2 C7 -157.6(3)
C1 Fe1 Fe2 C6 106.9(4)
C2 Fe1 Fe2 C6 -97.2(3)
C5 Fe1 Fe2 C6 74.7(3)
C11 Fe1 Fe2 C6 -22.7(3)
C12 Fe1 Fe2 C6 13.0(3)
S Fe1 Fe2 C6 -171.12(19)
C1 Fe1 Fe2 C10 137.7(4)
C2 Fe1 Fe2 C10 -66.4(3)
C5 Fe1 Fe2 C10 105.5(3)
C11 Fe1 Fe2 C10 8.0(3)
C12 Fe1 Fe2 C10 43.7(3)
S Fe1 Fe2 C10 -140.3(2)
C1 Fe1 Fe2 C9 174.0(4)
C2 Fe1 Fe2 C9 -30.1(3)
C5 Fe1 Fe2 C9 141.8(3)
C11 Fe1 Fe2 C9 44.3(3)
C12 Fe1 Fe2 C9 80.0(3)
S Fe1 Fe2 C9 -104.0(2)
C1 Fe1 Fe2 C8 172.7(4)
C2 Fe1 Fe2 C8 -31.4(4)
C5 Fe1 Fe2 C8 140.5(3)
C11 Fe1 Fe2 C8 43.1(4)
C12 Fe1 Fe2 C8 78.8(3)
S Fe1 Fe2 C8 -105.3(3)
C1 Fe1 Fe2 S -82.0(4)
C2 Fe1 Fe2 S 73.9(3)
C5 Fe1 Fe2 S -114.2(2)
C11 Fe1 Fe2 S 148.4(2)
C12 Fe1 Fe2 S -175.9(2)
C3 Fe2 S C23 115.7(3)
C5 Fe2 S C23 -152.7(3)
C7 Fe2 S C23 15.9(7)
C6 Fe2 S C23 -89.6(4)
C10 Fe2 S C23 -66.8(3)
C9 Fe2 S C23 -26.1(3)
C8 Fe2 S C23 8.0(3)
Fe1 Fe2 S C23 -107.2(2)
C3 Fe2 S Fe1 -137.1(2)
C5 Fe2 S Fe1 -45.44(17)
C7 Fe2 S Fe1 123.1(6)
C6 Fe2 S Fe1 17.7(4)
C10 Fe2 S Fe1 40.4(2)
C9 Fe2 S Fe1 81.2(2)
C8 Fe2 S Fe1 115.2(2)
C1 Fe1 S C23 -116.5(3)
C2 Fe1 S C23 -15.6(3)
C5 Fe1 S C23 155.9(3)
C11 Fe1 S C23 70.1(3)
C12 Fe1 S C23 117.1(4)
Fe2 Fe1 S C23 109.8(2)
C1 Fe1 S Fe2 133.7(3)
C2 Fe1 S Fe2 -125.4(2)
C5 Fe1 S Fe2 46.14(16)
C11 Fe1 S Fe2 -39.7(3)
C12 Fe1 S Fe2 7.3(4)
C2 Fe1 C1 O1 138(30)
C5 Fe1 C1 O1 -37(30)
C11 Fe1 C1 O1 52(30)
C12 Fe1 C1 O1 31(30)
S Fe1 C1 O1 -122(30)
Fe2 Fe1 C1 O1 -62(30)
C1 Fe1 C2 O2 -44(15)
C5 Fe1 C2 O2 105(14)
C11 Fe1 C2 O2 80(15)
C12 Fe1 C2 O2 51(15)
S Fe1 C2 O2 -155(15)
Fe2 Fe1 C2 O2 153(15)
C5 Fe2 C3 O3 162(23)
C7 Fe2 C3 O3 48(23)
C6 Fe2 C3 O3 81(23)
C10 Fe2 C3 O3 72(23)
C9 Fe2 C3 O3 -5(23)
C8 Fe2 C3 O3 9(23)
S Fe2 C3 O3 -113(23)
Fe1 Fe2 C3 O3 -158(23)
C1 Fe1 C5 C17 -40.5(6)
C2 Fe1 C5 C17 170.7(16)
C11 Fe1 C5 C17 -164.6(5)
C12 Fe1 C5 C17 -133.0(6)
S Fe1 C5 C17 69.1(5)
Fe2 Fe1 C5 C17 118.0(5)
C1 Fe1 C5 C13 93.5(4)
C2 Fe1 C5 C13 -55.3(18)
C11 Fe1 C5 C13 -30.6(4)
C12 Fe1 C5 C13 1.0(4)
S Fe1 C5 C13 -156.9(3)
Fe2 Fe1 C5 C13 -108.0(4)
C1 Fe1 C5 Fe2 -158.5(3)
C2 Fe1 C5 Fe2 52.7(18)
C11 Fe1 C5 Fe2 77.4(2)
C12 Fe1 C5 Fe2 109.0(3)
S Fe1 C5 Fe2 -48.87(12)
C3 Fe2 C5 C17 11.3(5)
C7 Fe2 C5 C17 105.0(5)
C6 Fe2 C5 C17 128.1(5)
C10 Fe2 C5 C17 167.5(5)
C9 Fe2 C5 C17 -178.8(4)
C8 Fe2 C5 C17 134.3(5)
S Fe2 C5 C17 -79.1(4)
Fe1 Fe2 C5 C17 -128.1(5)
C3 Fe2 C5 C13 -127.2(4)
C7 Fe2 C5 C13 -33.5(5)
C6 Fe2 C5 C13 -10.4(4)
C10 Fe2 C5 C13 29.0(4)
C9 Fe2 C5 C13 42.7(5)
C8 Fe2 C5 C13 -4.2(7)
S Fe2 C5 C13 142.4(4)
Fe1 Fe2 C5 C13 93.4(4)
C3 Fe2 C5 Fe1 139.4(2)
C7 Fe2 C5 Fe1 -126.9(2)
C6 Fe2 C5 Fe1 -103.8(2)
C10 Fe2 C5 Fe1 -64.3(2)
C9 Fe2 C5 Fe1 -50.7(3)
C8 Fe2 C5 Fe1 -97.6(5)
S Fe2 C5 Fe1 49.01(13)
C3 Fe2 C6 C7 -58.5(5)
C5 Fe2 C6 C7 -146.1(4)
C10 Fe2 C6 C7 116.3(6)
C9 Fe2 C6 C7 77.8(4)
C8 Fe2 C6 C7 37.4(4)
S Fe2 C6 C7 150.0(3)
Fe1 Fe2 C6 C7 164.5(4)
C3 Fe2 C6 C10 -174.7(4)
C5 Fe2 C6 C10 97.6(4)
C7 Fe2 C6 C10 -116.3(6)
C9 Fe2 C6 C10 -38.5(4)
C8 Fe2 C6 C10 -78.9(4)
S Fe2 C6 C10 33.7(6)
Fe1 Fe2 C6 C10 48.3(4)
C3 Fe2 C6 C14 70.2(6)
C5 Fe2 C6 C14 -17.5(5)
C7 Fe2 C6 C14 128.7(7)
C10 Fe2 C6 C14 -115.1(7)
C9 Fe2 C6 C14 -153.6(6)
C8 Fe2 C6 C14 166.0(6)
S Fe2 C6 C14 -81.3(6)
Fe1 Fe2 C6 C14 -66.8(5)
C10 C6 C7 C8 0.2(7)
C14 C6 C7 C8 -167.5(6)
Fe2 C6 C7 C8 -61.6(4)
C10 C6 C7 Fe2 61.9(4)
C14 C6 C7 Fe2 -105.9(7)
C3 Fe2 C7 C6 130.3(4)
C5 Fe2 C7 C6 37.2(5)
C10 Fe2 C7 C6 -39.0(4)
C9 Fe2 C7 C6 -83.9(4)
C8 Fe2 C7 C6 -119.7(6)
S Fe2 C7 C6 -130.3(5)
Fe1 Fe2 C7 C6 -21.3(5)
C3 Fe2 C7 C8 -110.0(4)
C5 Fe2 C7 C8 156.9(4)
C6 Fe2 C7 C8 119.7(6)
C10 Fe2 C7 C8 80.6(4)
C9 Fe2 C7 C8 35.8(4)
S Fe2 C7 C8 -10.6(9)
Fe1 Fe2 C7 C8 98.3(4)
C6 C7 C8 C9 -0.1(7)
Fe2 C7 C8 C9 -60.4(5)
C6 C7 C8 Fe2 60.3(4)
C3 Fe2 C8 C9 -165.2(5)
C5 Fe2 C8 C9 75.0(7)
C7 Fe2 C8 C9 118.6(6)
C6 Fe2 C8 C9 81.6(5)
C10 Fe2 C8 C9 38.1(4)
S Fe2 C8 C9 -65.4(5)
Fe1 Fe2 C8 C9 2.1(6)
C3 Fe2 C8 C7 76.2(5)
C5 Fe2 C8 C7 -43.7(7)
C6 Fe2 C8 C7 -37.0(4)
C10 Fe2 C8 C7 -80.6(4)
C9 Fe2 C8 C7 -118.6(6)
S Fe2 C8 C7 175.9(3)
Fe1 Fe2 C8 C7 -116.5(4)
C7 C8 C9 C10 -0.2(7)
Fe2 C8 C9 C10 -58.3(4)
C7 C8 C9 Fe2 58.1(4)
C3 Fe2 C9 C8 22.7(7)
C5 Fe2 C9 C8 -141.3(5)
C7 Fe2 C9 C8 -38.6(5)
C6 Fe2 C9 C8 -82.3(5)
C10 Fe2 C9 C8 -120.1(6)
S Fe2 C9 C8 127.2(4)
Fe1 Fe2 C9 C8 -178.3(5)
C3 Fe2 C9 C10 142.8(4)
C5 Fe2 C9 C10 -21.2(5)
C7 Fe2 C9 C10 81.4(4)
C6 Fe2 C9 C10 37.8(4)
C8 Fe2 C9 C10 120.1(6)
S Fe2 C9 C10 -112.7(3)
Fe1 Fe2 C9 C10 -58.2(3)
C7 C6 C10 C11 -169.0(5)
C14 C6 C10 C11 0.6(9)
Fe2 C6 C10 C11 -107.5(5)
C7 C6 C10 C9 -0.3(6)
C14 C6 C10 C9 169.3(5)
Fe2 C6 C10 C9 61.1(4)
C7 C6 C10 Fe2 -61.5(4)
C14 C6 C10 Fe2 108.1(5)
C8 C9 C10 C6 0.3(7)
Fe2 C9 C10 C6 -60.1(4)
C8 C9 C10 C11 167.2(6)
Fe2 C9 C10 C11 106.8(7)
C8 C9 C10 Fe2 60.4(5)
C3 Fe2 C10 C6 11.7(9)
C5 Fe2 C10 C6 -78.8(4)
C7 Fe2 C10 C6 39.0(4)
C9 Fe2 C10 C6 118.1(6)
C8 Fe2 C10 C6 83.1(4)
S Fe2 C10 C6 -162.2(3)
Fe1 Fe2 C10 C6 -127.3(4)
C3 Fe2 C10 C11 126.1(7)
C5 Fe2 C10 C11 35.7(5)
C7 Fe2 C10 C11 153.4(6)
C6 Fe2 C10 C11 114.4(7)
C9 Fe2 C10 C11 -127.5(7)
C8 Fe2 C10 C11 -162.4(6)
S Fe2 C10 C11 -47.8(6)
Fe1 Fe2 C10 C11 -12.9(5)
C3 Fe2 C10 C9 -106.4(7)
C5 Fe2 C10 C9 163.2(4)
C7 Fe2 C10 C9 -79.1(4)
C6 Fe2 C10 C9 -118.1(5)
C8 Fe2 C10 C9 -34.9(4)
S Fe2 C10 C9 79.7(4)
Fe1 Fe2 C10 C9 114.6(4)
C6 C10 C11 C12 22.5(8)
C9 C10 C11 C12 -143.0(7)
Fe2 C10 C11 C12 -57.0(7)
C6 C10 C11 Fe1 94.0(5)
C9 C10 C11 Fe1 -71.6(7)
Fe2 C10 C11 Fe1 14.4(5)
C1 Fe1 C11 C12 -35.1(6)
C2 Fe1 C11 C12 -129.8(5)
C5 Fe1 C11 C12 53.8(4)
S Fe1 C11 C12 137.4(4)
Fe2 Fe1 C11 C12 105.2(4)
C1 Fe1 C11 C10 -151.2(5)
C2 Fe1 C11 C10 114.1(5)
C5 Fe1 C11 C10 -62.3(4)
C12 Fe1 C11 C10 -116.1(7)
S Fe1 C11 C10 21.3(5)
Fe2 Fe1 C11 C10 -11.0(4)
C10 C11 C12 C13 0.9(9)
Fe1 C11 C12 C13 -84.4(5)
C10 C11 C12 Fe1 85.3(5)
C1 Fe1 C12 C11 151.5(5)
C2 Fe1 C12 C11 52.6(5)
C5 Fe1 C12 C11 -120.0(5)
S Fe1 C12 C11 -77.8(5)
Fe2 Fe1 C12 C11 -71.8(4)
C1 Fe1 C12 C13 -89.5(5)
C2 Fe1 C12 C13 171.5(4)
C5 Fe1 C12 C13 -1.0(4)
C11 Fe1 C12 C13 119.0(6)
S Fe1 C12 C13 41.1(6)
Fe2 Fe1 C12 C13 47.1(4)
C11 C12 C13 C14 -44.5(8)
Fe1 C12 C13 C14 -115.4(5)
C11 C12 C13 C5 72.1(7)
Fe1 C12 C13 C5 1.2(5)
C17 C5 C13 C12 140.1(6)
Fe1 C5 C13 C12 -1.3(5)
Fe2 C5 C13 C12 -80.0(5)
C17 C5 C13 C14 -103.8(6)
Fe1 C5 C13 C14 114.7(5)
Fe2 C5 C13 C14 36.0(6)
C7 C6 C14 C13 124.9(7)
C10 C6 C14 C13 -41.5(7)
Fe2 C6 C14 C13 39.8(6)
C12 C13 C14 C6 61.2(7)
C5 C13 C14 C6 -48.2(7)
C13 C5 C17 C22 -148.9(6)
Fe1 C5 C17 C22 -21.9(9)
Fe2 C5 C17 C22 75.7(7)
C13 C5 C17 C18 33.4(8)
Fe1 C5 C17 C18 160.3(5)
Fe2 C5 C17 C18 -102.0(6)
C22 C17 C18 C19 0.9(10)
C5 C17 C18 C19 178.7(6)
C17 C18 C19 C20 -2.3(11)
C18 C19 C20 C21 1.1(12)
C19 C20 C21 C22 1.5(12)
C20 C21 C22 C17 -3.0(12)
C18 C17 C22 C21 1.8(10)
C5 C17 C22 C21 -176.0(6)
Fe2 S C23 C28 148.1(5)
Fe1 S C23 C28 70.8(6)
Fe2 S C23 C24 -38.6(6)
Fe1 S C23 C24 -115.9(5)
C28 C23 C24 C25 -0.1(10)
S C23 C24 C25 -173.6(6)
C23 C24 C25 C26 -1.5(11)
C24 C25 C26 C27 1.8(11)
C24 C25 C26 C29 -178.3(7)
C25 C26 C27 C28 -0.6(10)
C29 C26 C27 C28 179.5(7)
C24 C23 C28 C27 1.2(10)
S C23 C28 C27 174.9(5)
C26 C27 C28 C23 -0.9(11)
C33 O4 C30 C31 -11(2)
O4 C30 C31 C32 12(2)
C30 C31 C32 C33 -9(3)
C31 C32 C33 O4 2(2)
C30 O4 C33 C32 6(2)
C37 O5 C34 C35 47(2)
O5 C34 C35 C36 -49(2)
C34 C35 C36 C37 32(2)
C34 O5 C37 C36 -28(2)
C35 C36 C37 O5 -4(2)
